data_4033720
loop_
_publ_author_name
'Li, Hongjie'
'Jia, Peijing'
'Qian, Naixin'
'Li, Shasha'
'Jiao, Peng'

_publ_section_title
;
 Simultaneous Construction of Planar and Central Chiralities as Well as
 Unprecedented Axial Chirality on and around a Ferrocene Backbone.
;
_journal_issue 5
_journal_name_full 'The Journal of organic chemistry'
_journal_page_first 2817
_journal_page_last 2828
_journal_paper_doi 10.1021/acs.joc.8b03221
_journal_volume 84
_journal_year 2019
_chemical_absolute_configuration ad
_chemical_formula_moiety 'C31 H28 Br Fe N O3'
_chemical_formula_sum 'C31 H28 Br Fe N O3'
_chemical_formula_weight 598.30
_space_group_crystal_system orthorhombic
_space_group_IT_number 19
_space_group_name_Hall 'P 2ac 2ab'
_space_group_name_H-M_alt 'P 21 21 21'
_atom_sites_solution_hydrogens geom
_audit_creation_date 2018-12-19
_audit_creation_method
;
Olex2 1.2
(compiled 2018.05.29 svn.r3508 for OlexSys, GUI svn.r5506)
;
_cell_angle_alpha 90
_cell_angle_beta 90
_cell_angle_gamma 90
_cell_formula_units_Z 4
_cell_length_a 10.0109(4)
_cell_length_b 10.6354(5)
_cell_length_c 24.1206(12)
_cell_measurement_reflns_used 4141
_cell_measurement_temperature 100.00(10)
_cell_measurement_theta_max 28.8000
_cell_measurement_theta_min 3.9010
_cell_volume 2568.1(2)
_computing_cell_refinement 'CrysAlisPro 1.171.39.46e (Rigaku OD, 2018)'
_computing_data_collection 'CrysAlisPro 1.171.39.46e (Rigaku OD, 2018)'
_computing_data_reduction 'CrysAlisPro 1.171.39.46e (Rigaku OD, 2018)'
_computing_molecular_graphics 'Olex2 (Dolomanov et al., 2009)'
_computing_publication_material 'Olex2 (Dolomanov et al., 2009)'
_computing_structure_refinement 'ShelXL (Sheldrick, 2015)'
_computing_structure_solution 'SHELXT 2014/5 (Sheldrick, 2014)'
_diffrn_ambient_environment N~2~
_diffrn_ambient_temperature 100.00(10)
_diffrn_detector 'CCD plate'
_diffrn_detector_area_resol_mean 5.3127
_diffrn_detector_type AtlasS2
_diffrn_measured_fraction_theta_full 0.996
_diffrn_measured_fraction_theta_max 0.877
_diffrn_measurement_details
;
List of Runs (angles in degrees, time in seconds):

  # Type    Start    End  Width  t~exp~   \w     \q     \k     \f   Frames
--------------------------------------------------------------------------
  1  \w    -61.00  52.00   1.00    7.49    --   12.45 -19.00 -30.00  113
  2  \w     41.00  87.00   1.00    7.49    --   12.45-178.00-180.00   46
;
_diffrn_measurement_device 'four-circle diffractometer'
_diffrn_measurement_device_type 'SuperNova, Dual, Cu at home/near, AtlasS2'
_diffrn_measurement_method '\w scans'
_diffrn_orient_matrix_type 'CrysAlisPro convention (1999,Acta A55,543-557)'
_diffrn_orient_matrix_UB_11 -0.0513195000
_diffrn_orient_matrix_UB_12 0.0394514000
_diffrn_orient_matrix_UB_13 0.0103791000
_diffrn_orient_matrix_UB_21 0.0247917000
_diffrn_orient_matrix_UB_22 -0.0084355000
_diffrn_orient_matrix_UB_23 0.0273242000
_diffrn_orient_matrix_UB_31 0.0420282000
_diffrn_orient_matrix_UB_32 0.0531183000
_diffrn_orient_matrix_UB_33 -0.0034052000
_diffrn_radiation_monochromator mirror
_diffrn_radiation_probe x-ray
_diffrn_radiation_type MoK\a
_diffrn_radiation_wavelength 0.71073
_diffrn_reflns_av_R_equivalents 0.0274
_diffrn_reflns_av_unetI/netI 0.0556
_diffrn_reflns_Laue_measured_fraction_full 0.996
_diffrn_reflns_Laue_measured_fraction_max 0.877
_diffrn_reflns_limit_h_max 13
_diffrn_reflns_limit_h_min -13
_diffrn_reflns_limit_k_max 14
_diffrn_reflns_limit_k_min -10
_diffrn_reflns_limit_l_max 32
_diffrn_reflns_limit_l_min -21
_diffrn_reflns_number 10954
_diffrn_reflns_point_group_measured_fraction_full 0.997
_diffrn_reflns_point_group_measured_fraction_max 0.832
_diffrn_reflns_theta_full 25.242
_diffrn_reflns_theta_max 29.674
_diffrn_reflns_theta_min 3.266
_diffrn_source 'micro-focus sealed X-ray tube'
_diffrn_source_type 'SuperNova (Mo) X-ray Source'
_exptl_absorpt_coefficient_mu 2.178
_exptl_absorpt_correction_T_max 1.00000
_exptl_absorpt_correction_T_min 0.72101
_exptl_absorpt_correction_type multi-scan
_exptl_absorpt_process_details
;
CrysAlisPro 1.171.39.46e (Rigaku Oxford Diffraction, 2018)
Empirical absorption correction using spherical harmonics,
 implemented in SCALE3 ABSPACK scaling algorithm.
;
_exptl_crystal_colour 'clear light yellow'
_exptl_crystal_density_diffrn 1.547
_exptl_crystal_description block
_exptl_crystal_F_000 1224
_exptl_crystal_size_max 0.3
_exptl_crystal_size_mid 0.2
_exptl_crystal_size_min 0.1
_refine_diff_density_max 0.480
_refine_diff_density_min -0.391
_refine_diff_density_rms 0.072
_refine_ls_abs_structure_details
;
 Flack x determined using 1915 quotients [(I+)-(I-)]/[(I+)+(I-)]
 (Parsons, Flack and Wagner, Acta Cryst. B69 (2013) 249-259).
;
_refine_ls_abs_structure_Flack -0.013(5)
_refine_ls_extinction_method none
_refine_ls_goodness_of_fit_ref 1.024
_refine_ls_hydrogen_treatment constr
_refine_ls_matrix_type full
_refine_ls_number_parameters 334
_refine_ls_number_reflns 6054
_refine_ls_number_restraints 0
_refine_ls_restrained_S_all 1.024
_refine_ls_R_factor_all 0.0480
_refine_ls_R_factor_gt 0.0363
_refine_ls_shift/su_max 0.000
_refine_ls_shift/su_mean 0.000
_refine_ls_structure_factor_coef Fsqd
_refine_ls_weighting_details 'w=1/[\s^2^(Fo^2^)+(0.0255P)^2^+0.0885P] where P=(Fo^2^+2Fc^2^)/3'
_refine_ls_weighting_scheme calc
_refine_ls_wR_factor_gt 0.0628
_refine_ls_wR_factor_ref 0.0665
_reflns_Friedel_coverage 0.691
_reflns_Friedel_fraction_full 0.999
_reflns_Friedel_fraction_max 0.774
_reflns_number_gt 5250
_reflns_number_total 6054
_reflns_threshold_expression 'I > 2\s(I)'
_cod_data_source_file jo8b03221_si_011.cif
_cod_data_source_block 20180921a
_cod_database_code 4033720
_shelx_shelxl_version_number 2018/3
_chemical_oxdiff_formula C1H1O1N1Br1Fe1
_shelx_space_group_comment
;
The symmetry employed for this shelxl refinement is uniquely defined
by the following loop, which should always be used as a source of
symmetry information in preference to the above space-group names.
They are only intended as comments.
;
_reflns_odcompleteness_completeness 99.53
_reflns_odcompleteness_iscentric 1
_reflns_odcompleteness_theta 26.32
_olex2_refinement_description
;
1. Fixed Uiso
 At 1.2 times of:
  All C(H) groups, All C(H,H) groups
2.a Ternary CH refined with riding coordinates:
 C13(H13)
2.b Secondary CH2 refined with riding coordinates:
 C14(H14A,H14B), C11(H11A,H11B), C8(H8A,H8B), C7(H7A,H7B), C10(H10A,H10B)
2.c Aromatic/amide H refined with riding coordinates:
 C3(H3), C4(H4), C33(H33), C34(H34), C37(H37), C36(H36), C23(H23), C5(H5),
 C35(H35), C21(H21), C20(H20), C24(H24), C30(H30), C29(H29), C28(H28), C26(H26),
  C27(H27)
;
_olex2_submission_special_instructions 'No special instructions were received'
_oxdiff_exptl_absorpt_empirical_details
;
Empirical correction (ABSPACK) includes:
- Absorption correction using spherical harmonics
- Frame scaling
;
_oxdiff_exptl_absorpt_empirical_full_max 1.590
_oxdiff_exptl_absorpt_empirical_full_min 0.711

loop_
_space_group_symop_operation_xyz
'x, y, z'
'-x+1/2, -y, z+1/2'
'-x, y+1/2, -z+1/2'
'x+1/2, -y+1/2, -z'

loop_
_atom_site_label
_atom_site_type_symbol
_atom_site_fract_x
_atom_site_fract_y
_atom_site_fract_z
_atom_site_U_iso_or_equiv
_atom_site_adp_type
_atom_site_occupancy
_atom_site_site_symmetry_order
_atom_site_calc_flag
_atom_site_refinement_flags_posn
Br31 Br 0.78873(4) 0.80832(4) 0.32195(2) 0.02920(11) Uani 1 1 d .
Fe32 Fe 0.22013(5) 0.06000(4) 0.37265(2) 0.01334(11) Uani 1 1 d .
O15 O 0.1921(2) 0.5016(2) 0.32889(11) 0.0198(5) Uani 1 1 d .
O17 O 0.1375(2) 0.6506(2) 0.26699(11) 0.0218(6) Uani 1 1 d .
O18 O -0.2192(2) 0.4090(2) 0.32625(11) 0.0241(6) Uani 1 1 d .
N9 N -0.0763(3) 0.3048(3) 0.38530(12) 0.0156(6) Uani 1 1 d .
C3 C 0.0418(3) 0.0348(3) 0.33119(16) 0.0154(8) Uani 1 1 d .
H3 H 0.017606 0.071676 0.297699 0.018 Uiso 1 1 calc R
C2 C 0.0178(3) 0.0833(3) 0.38530(15) 0.0150(8) Uani 1 1 d .
C4 C 0.1103(3) -0.0811(3) 0.33857(16) 0.0185(8) Uani 1 1 d .
H4 H 0.138332 -0.133908 0.310149 0.022 Uiso 1 1 calc R
C16 C 0.2183(4) 0.6023(3) 0.29683(14) 0.0156(7) Uani 1 1 d .
C33 C 0.4197(3) 0.0201(3) 0.36897(16) 0.0179(8) Uani 1 1 d .
H33 H 0.457630 -0.059708 0.370227 0.021 Uiso 1 1 calc R
C22 C 0.6134(3) 0.7413(3) 0.31422(16) 0.0190(8) Uani 1 1 d .
C34 C 0.3786(3) 0.0842(3) 0.32051(17) 0.0185(8) Uani 1 1 d .
H34 H 0.384761 0.053933 0.284423 0.022 Uiso 1 1 calc R
C37 C 0.3932(3) 0.0979(3) 0.41516(16) 0.0191(8) Uani 1 1 d .
H37 H 0.410105 0.078307 0.452074 0.023 Uiso 1 1 calc R
C36 C 0.3364(3) 0.2113(3) 0.39514(16) 0.0193(8) Uani 1 1 d .
H36 H 0.310274 0.279600 0.416658 0.023 Uiso 1 1 calc R
C23 C 0.5243(4) 0.8015(3) 0.27937(15) 0.0181(8) Uani 1 1 d .
H23 H 0.550320 0.872444 0.259562 0.022 Uiso 1 1 calc R
C5 C 0.1292(4) -0.1038(3) 0.39632(17) 0.0210(8) Uani 1 1 d .
H5 H 0.171136 -0.173118 0.412134 0.025 Uiso 1 1 calc R
C14 C 0.0560(3) 0.4536(3) 0.32711(16) 0.0188(8) Uani 1 1 d .
H14A H 0.045807 0.391925 0.297792 0.023 Uiso 1 1 calc R
H14B H -0.007397 0.521266 0.321106 0.023 Uiso 1 1 calc R
C6 C 0.0719(3) -0.0003(3) 0.42515(16) 0.0188(8) Uani 1 1 d .
C35 C 0.3263(3) 0.2026(3) 0.33659(15) 0.0184(8) Uani 1 1 d .
H35 H 0.291647 0.263536 0.312993 0.022 Uiso 1 1 calc R
C19 C 0.3584(4) 0.6471(3) 0.30363(15) 0.0162(8) Uani 1 1 d .
C21 C 0.5787(4) 0.6335(3) 0.34291(17) 0.0231(9) Uani 1 1 d .
H21 H 0.640550 0.593114 0.365514 0.028 Uiso 1 1 calc R
C20 C 0.4499(4) 0.5867(3) 0.33734(16) 0.0207(8) Uani 1 1 d .
H20 H 0.425060 0.514393 0.356393 0.025 Uiso 1 1 calc R
C11 C -0.2725(4) 0.2005(3) 0.36311(16) 0.0239(8) Uani 1 1 d .
H11A H -0.264735 0.144690 0.331473 0.029 Uiso 1 1 calc R
H11B H -0.365892 0.221357 0.368620 0.029 Uiso 1 1 calc R
C8 C -0.0021(4) 0.1835(3) 0.47170(16) 0.0239(9) Uani 1 1 d .
H8A H -0.066468 0.210751 0.499248 0.029 Uiso 1 1 calc R
H8B H 0.073876 0.240005 0.472480 0.029 Uiso 1 1 calc R
C13 C 0.0352(3) 0.3931(3) 0.38420(15) 0.0171(8) Uani 1 1 d .
H13 H 0.115979 0.344194 0.392071 0.021 Uiso 1 1 calc R
C1 C -0.0658(3) 0.1811(3) 0.41372(15) 0.0171(8) Uani 1 1 d .
C12 C -0.1903(3) 0.3172(3) 0.35487(15) 0.0200(8) Uani 1 1 d .
C24 C 0.3955(4) 0.7545(3) 0.27442(15) 0.0173(8) Uani 1 1 d .
H24 H 0.334018 0.794713 0.251605 0.021 Uiso 1 1 calc R
C7 C 0.0426(4) 0.0465(3) 0.48302(16) 0.0253(9) Uani 1 1 d .
H7A H 0.121708 0.043853 0.506230 0.030 Uiso 1 1 calc R
H7B H -0.027981 -0.001978 0.500377 0.030 Uiso 1 1 calc R
C10 C -0.2141(4) 0.1410(3) 0.41440(16) 0.0249(9) Uani 1 1 d .
H10A H -0.222321 0.050166 0.412986 0.030 Uiso 1 1 calc R
H10B H -0.258504 0.171604 0.447489 0.030 Uiso 1 1 calc R
C25 C 0.0247(4) 0.4924(3) 0.42967(15) 0.0177(8) Uani 1 1 d .
C30 C 0.1346(4) 0.5214(3) 0.46247(17) 0.0270(9) Uani 1 1 d .
H30 H 0.215166 0.479959 0.456688 0.032 Uiso 1 1 calc R
C29 C 0.1250(5) 0.6121(4) 0.50393(18) 0.0350(11) Uani 1 1 d .
H29 H 0.198697 0.630610 0.525928 0.042 Uiso 1 1 calc R
C28 C 0.0066(5) 0.6739(4) 0.51220(18) 0.0404(12) Uani 1 1 d .
H28 H 0.000385 0.735163 0.539601 0.048 Uiso 1 1 calc R
C26 C -0.0931(4) 0.5549(4) 0.43926(17) 0.0314(10) Uani 1 1 d .
H26 H -0.167883 0.535971 0.417940 0.038 Uiso 1 1 calc R
C27 C -0.1022(5) 0.6462(4) 0.4805(2) 0.0421(12) Uani 1 1 d .
H27 H -0.182474 0.688200 0.486336 0.050 Uiso 1 1 calc R

loop_
_atom_site_aniso_label
_atom_site_aniso_U_11
_atom_site_aniso_U_22
_atom_site_aniso_U_33
_atom_site_aniso_U_23
_atom_site_aniso_U_13
_atom_site_aniso_U_12
Br31 0.01604(17) 0.0335(2) 0.0381(3) -0.00390(19) -0.0025(2) -0.00659(19)
Fe32 0.0134(2) 0.0123(2) 0.0143(3) -0.0007(2) 0.0000(2) -0.0010(2)
O15 0.0125(12) 0.0206(11) 0.0264(15) 0.0057(11) -0.0021(11) -0.0033(10)
O17 0.0172(13) 0.0230(14) 0.0251(15) 0.0031(11) -0.0053(12) -0.0024(12)
O18 0.0162(12) 0.0216(12) 0.0345(16) -0.0010(12) -0.0034(14) 0.0038(12)
N9 0.0138(14) 0.0141(14) 0.0190(18) -0.0018(13) 0.0026(12) -0.0017(14)
C3 0.0138(16) 0.0160(18) 0.016(2) -0.0034(15) -0.0014(15) -0.0026(15)
C2 0.0119(16) 0.0139(18) 0.019(2) 0.0008(15) 0.0038(15) -0.0024(15)
C4 0.0152(17) 0.0149(18) 0.025(2) -0.0079(15) -0.0007(15) -0.0040(15)
C16 0.0166(16) 0.0141(16) 0.0160(19) -0.0039(14) 0.0012(17) 0.0025(18)
C33 0.0123(16) 0.0162(17) 0.025(2) -0.0013(16) -0.0005(16) 0.0003(15)
C22 0.0089(16) 0.0235(18) 0.025(2) -0.0105(17) 0.0004(16) -0.0014(15)
C34 0.0168(16) 0.0199(19) 0.019(2) -0.0015(17) 0.0037(17) -0.0017(15)
C37 0.0183(18) 0.0202(19) 0.019(2) -0.0007(16) -0.0056(16) -0.0003(16)
C36 0.0158(16) 0.0147(18) 0.027(2) -0.0038(15) -0.0036(16) -0.0025(16)
C23 0.0207(18) 0.0165(18) 0.017(2) -0.0038(16) 0.0038(15) -0.0007(18)
C5 0.0191(18) 0.0101(16) 0.034(2) 0.0036(16) 0.0001(17) -0.0027(16)
C14 0.0125(16) 0.0203(18) 0.024(2) 0.0005(17) -0.0020(16) -0.0032(16)
C6 0.0181(18) 0.0183(18) 0.020(2) 0.0024(16) 0.0041(16) -0.0040(16)
C35 0.0163(17) 0.0166(17) 0.022(2) 0.0028(16) 0.0012(14) -0.0038(15)
C19 0.0148(17) 0.0164(17) 0.017(2) -0.0053(15) 0.0010(15) 0.0011(16)
C21 0.0188(19) 0.023(2) 0.027(2) 0.0012(17) -0.0065(17) 0.0047(17)
C20 0.0179(18) 0.0201(19) 0.024(2) 0.0029(16) 0.0004(16) 0.0025(16)
C11 0.0126(17) 0.0224(18) 0.037(2) -0.0054(17) 0.0049(17) -0.0017(18)
C8 0.033(2) 0.0192(19) 0.019(2) -0.0022(17) 0.0081(17) -0.0004(18)
C13 0.0138(17) 0.0150(17) 0.023(2) -0.0023(15) -0.0028(15) 0.0004(15)
C1 0.0203(18) 0.0151(17) 0.016(2) -0.0007(15) 0.0038(15) -0.0034(17)
C12 0.0152(18) 0.0205(18) 0.024(2) -0.0065(16) 0.0044(15) -0.0002(17)
C24 0.0178(19) 0.0140(17) 0.020(2) -0.0039(15) 0.0002(16) 0.0050(15)
C7 0.033(2) 0.023(2) 0.019(2) 0.0062(17) 0.0048(18) -0.0035(19)
C10 0.0184(17) 0.0241(18) 0.032(2) -0.0023(16) 0.013(2) -0.0006(19)
C25 0.0239(19) 0.0119(16) 0.017(2) 0.0045(15) -0.0029(17) -0.0028(16)
C30 0.032(2) 0.0182(19) 0.031(2) 0.0037(17) -0.006(2) -0.0054(18)
C29 0.058(3) 0.020(2) 0.027(3) 0.0002(18) -0.014(2) -0.013(2)
C28 0.085(4) 0.015(2) 0.022(3) -0.0004(18) -0.004(3) 0.000(2)
C26 0.039(2) 0.030(2) 0.025(2) -0.0080(19) -0.0111(19) 0.013(2)
C27 0.062(3) 0.028(2) 0.036(3) -0.005(2) -0.004(3) 0.020(2)

loop_
_atom_type_symbol
_atom_type_description
_atom_type_scat_dispersion_real
_atom_type_scat_dispersion_imag
_atom_type_scat_source
C C 0.0033 0.0016 'International Tables Vol C Tables 4.2.6.8 and 6.1.1.4'
H H 0.0000 0.0000 'International Tables Vol C Tables 4.2.6.8 and 6.1.1.4'
Br Br -0.2901 2.4595 'International Tables Vol C Tables 4.2.6.8 and 6.1.1.4'
Fe Fe 0.3463 0.8444 'International Tables Vol C Tables 4.2.6.8 and 6.1.1.4'
N N 0.0061 0.0033 'International Tables Vol C Tables 4.2.6.8 and 6.1.1.4'
O O 0.0106 0.0060 'International Tables Vol C Tables 4.2.6.8 and 6.1.1.4'

loop_
_geom_angle_atom_site_label_1
_geom_angle_atom_site_label_2
_geom_angle_atom_site_label_3
_geom_angle
C3 Fe32 C2 40.36(13)
C4 Fe32 C3 40.59(13)
C4 Fe32 C2 67.50(14)
C4 Fe32 C33 110.96(14)
C4 Fe32 C34 105.32(15)
C4 Fe32 C37 143.42(14)
C4 Fe32 C36 171.43(15)
C4 Fe32 C5 40.92(15)
C4 Fe32 C6 68.17(15)
C4 Fe32 C35 130.98(14)
C33 Fe32 C3 142.88(15)
C33 Fe32 C2 172.17(15)
C33 Fe32 C37 40.34(14)
C33 Fe32 C36 67.76(14)
C33 Fe32 C5 105.65(15)
C33 Fe32 C6 131.91(15)
C33 Fe32 C35 68.15(14)
C34 Fe32 C3 112.96(15)
C34 Fe32 C2 147.05(15)
C34 Fe32 C33 40.52(14)
C34 Fe32 C37 68.10(15)
C34 Fe32 C36 67.95(14)
C34 Fe32 C5 128.66(14)
C34 Fe32 C6 168.85(14)
C34 Fe32 C35 40.60(13)
C37 Fe32 C3 175.90(13)
C37 Fe32 C2 136.98(15)
C37 Fe32 C36 40.35(14)
C36 Fe32 C3 135.89(13)
C36 Fe32 C2 114.98(14)
C5 Fe32 C3 68.92(15)
C5 Fe32 C2 67.94(14)
C5 Fe32 C37 113.77(15)
C5 Fe32 C36 147.48(15)
C5 Fe32 C6 40.62(14)
C6 Fe32 C3 68.49(15)
C6 Fe32 C2 40.26(13)
C6 Fe32 C37 111.30(16)
C6 Fe32 C36 119.35(15)
C35 Fe32 C3 109.85(14)
C35 Fe32 C2 118.95(14)
C35 Fe32 C37 68.18(15)
C35 Fe32 C36 40.45(14)
C35 Fe32 C5 168.65(14)
C35 Fe32 C6 150.35(14)
C16 O15 C14 116.4(3)
C13 N9 C1 121.6(3)
C12 N9 C13 124.6(3)
C12 N9 C1 113.2(3)
Fe32 C3 H3 126.3
C2 C3 Fe32 69.8(2)
C2 C3 H3 126.9
C4 C3 Fe32 68.58(19)
C4 C3 H3 126.9
C4 C3 C2 106.3(3)
C3 C2 Fe32 69.82(19)
C3 C2 C1 139.8(3)
C6 C2 Fe32 69.48(19)
C6 C2 C3 109.3(3)
C6 C2 C1 109.8(3)
C1 C2 Fe32 134.2(2)
Fe32 C4 H4 125.5
C3 C4 Fe32 70.83(19)
C3 C4 H4 125.3
C3 C4 C5 109.5(3)
C5 C4 Fe32 70.0(2)
C5 C4 H4 125.3
O15 C16 C19 112.0(3)
O17 C16 O15 123.6(3)
O17 C16 C19 124.4(3)
Fe32 C33 H33 126.0
C34 C33 Fe32 69.60(19)
C34 C33 H33 125.8
C37 C33 Fe32 70.2(2)
C37 C33 H33 125.8
C37 C33 C34 108.3(3)
C23 C22 Br31 118.7(3)
C23 C22 C21 121.8(3)
C21 C22 Br31 119.5(3)
Fe32 C34 H34 125.8
C33 C34 Fe32 69.9(2)
C33 C34 H34 126.0
C33 C34 C35 108.0(3)
C35 C34 Fe32 69.9(2)
C35 C34 H34 126.0
Fe32 C37 H37 126.0
C33 C37 Fe32 69.5(2)
C33 C37 H37 126.1
C33 C37 C36 107.8(3)
C36 C37 Fe32 70.0(2)
C36 C37 H37 126.1
Fe32 C36 H36 126.7
C37 C36 Fe32 69.62(19)
C37 C36 H36 125.9
C37 C36 C35 108.1(3)
C35 C36 Fe32 69.3(2)
C35 C36 H36 125.9
C22 C23 H23 120.5
C22 C23 C24 119.0(3)
C24 C23 H23 120.5
Fe32 C5 H5 126.1
C4 C5 Fe32 69.1(2)
C4 C5 H5 126.5
C6 C5 Fe32 69.94(19)
C6 C5 C4 107.0(3)
C6 C5 H5 126.5
O15 C14 H14A 110.9
O15 C14 H14B 110.9
O15 C14 C13 104.3(3)
H14A C14 H14B 108.9
C13 C14 H14A 110.9
C13 C14 H14B 110.9
C2 C6 Fe32 70.3(2)
C2 C6 C5 107.9(3)
C2 C6 C7 110.2(3)
C5 C6 Fe32 69.4(2)
C5 C6 C7 141.7(3)
C7 C6 Fe32 127.4(3)
Fe32 C35 H35 125.7
C34 C35 Fe32 69.50(19)
C34 C35 C36 107.7(3)
C34 C35 H35 126.1
C36 C35 Fe32 70.3(2)
C36 C35 H35 126.1
C20 C19 C16 122.7(3)
C20 C19 C24 120.1(3)
C24 C19 C16 117.2(3)
C22 C21 H21 120.6
C22 C21 C20 118.8(4)
C20 C21 H21 120.6
C19 C20 C21 120.4(3)
C19 C20 H20 119.8
C21 C20 H20 119.8
H11A C11 H11B 109.0
C12 C11 H11A 110.9
C12 C11 H11B 110.9
C12 C11 C10 104.1(3)
C10 C11 H11A 110.9
C10 C11 H11B 110.9
H8A C8 H8B 108.8
C1 C8 H8A 110.7
C1 C8 H8B 110.7
C1 C8 C7 105.4(3)
C7 C8 H8A 110.7
C7 C8 H8B 110.7
N9 C13 C14 112.9(3)
N9 C13 H13 106.6
N9 C13 C25 112.3(3)
C14 C13 H13 106.6
C25 C13 C14 111.4(3)
C25 C13 H13 106.6
N9 C1 C2 116.2(3)
N9 C1 C8 115.8(3)
N9 C1 C10 100.4(3)
C2 C1 C8 101.3(3)
C2 C1 C10 110.4(3)
C8 C1 C10 113.2(3)
O18 C12 N9 125.2(3)
O18 C12 C11 126.9(3)
N9 C12 C11 107.9(3)
C23 C24 C19 120.0(3)
C23 C24 H24 120.0
C19 C24 H24 120.0
C6 C7 C8 101.7(3)
C6 C7 H7A 111.4
C6 C7 H7B 111.4
C8 C7 H7A 111.4
C8 C7 H7B 111.4
H7A C7 H7B 109.3
C11 C10 C1 104.4(3)
C11 C10 H10A 110.9
C11 C10 H10B 110.9
C1 C10 H10A 110.9
C1 C10 H10B 110.9
H10A C10 H10B 108.9
C30 C25 C13 120.5(3)
C26 C25 C13 121.0(3)
C26 C25 C30 118.5(4)
C25 C30 H30 119.7
C25 C30 C29 120.5(4)
C29 C30 H30 119.7
C30 C29 H29 120.1
C28 C29 C30 119.8(4)
C28 C29 H29 120.1
C29 C28 H28 119.8
C27 C28 C29 120.4(4)
C27 C28 H28 119.8
C25 C26 H26 119.5
C25 C26 C27 120.9(4)
C27 C26 H26 119.5
C28 C27 C26 120.0(4)
C28 C27 H27 120.0
C26 C27 H27 120.0

loop_
_geom_bond_atom_site_label_1
_geom_bond_atom_site_label_2
_geom_bond_distance
Br31 C22 1.904(3)
Fe32 C3 2.063(3)
Fe32 C2 2.063(3)
Fe32 C4 2.034(3)
Fe32 C33 2.044(3)
Fe32 C34 2.041(4)
Fe32 C37 2.054(4)
Fe32 C36 2.059(3)
Fe32 C5 2.047(3)
Fe32 C6 2.053(3)
Fe32 C35 2.046(3)
O15 C16 1.347(4)
O15 C14 1.456(4)
O17 C16 1.199(4)
O18 C12 1.231(4)
N9 C13 1.460(4)
N9 C1 1.487(4)
N9 C12 1.363(4)
C3 H3 0.9300
C3 C2 1.424(5)
C3 C4 1.421(5)
C2 C6 1.417(5)
C2 C1 1.501(5)
C4 H4 0.9300
C4 C5 1.426(5)
C16 C19 1.490(5)
C33 H33 0.9300
C33 C34 1.414(5)
C33 C37 1.413(5)
C22 C23 1.382(5)
C22 C21 1.383(5)
C34 H34 0.9300
C34 C35 1.418(5)
C37 H37 0.9300
C37 C36 1.418(5)
C36 H36 0.9300
C36 C35 1.419(5)
C23 H23 0.9300
C23 C24 1.388(5)
C5 H5 0.9300
C5 C6 1.423(5)
C14 H14A 0.9700
C14 H14B 0.9700
C14 C13 1.534(5)
C6 C7 1.511(5)
C35 H35 0.9300
C19 C20 1.383(5)
C19 C24 1.393(5)
C21 H21 0.9300
C21 C20 1.389(5)
C20 H20 0.9300
C11 H11A 0.9700
C11 H11B 0.9700
C11 C12 1.503(5)
C11 C10 1.508(5)
C8 H8A 0.9700
C8 H8B 0.9700
C8 C1 1.537(5)
C8 C7 1.548(5)
C13 H13 0.9800
C13 C25 1.526(5)
C1 C10 1.545(5)
C24 H24 0.9300
C7 H7A 0.9700
C7 H7B 0.9700
C10 H10A 0.9700
C10 H10B 0.9700
C25 C30 1.390(5)
C25 C26 1.374(5)
C30 H30 0.9300
C30 C29 1.392(5)
C29 H29 0.9300
C29 C28 1.370(6)
C28 H28 0.9300
C28 C27 1.364(6)
C26 H26 0.9300
C26 C27 1.392(6)
C27 H27 0.9300

loop_
_geom_torsion_atom_site_label_1
_geom_torsion_atom_site_label_2
_geom_torsion_atom_site_label_3
_geom_torsion_atom_site_label_4
_geom_torsion
Br31 C22 C23 C24 -178.7(3)
Br31 C22 C21 C20 179.2(3)
Fe32 C3 C2 C6 -58.4(2)
Fe32 C3 C2 C1 135.8(5)
Fe32 C3 C4 C5 59.6(2)
Fe32 C2 C6 C5 -59.4(2)
Fe32 C2 C6 C7 123.7(3)
Fe32 C2 C1 N9 71.7(5)
Fe32 C2 C1 C8 -54.6(4)
Fe32 C2 C1 C10 -174.7(3)
Fe32 C4 C5 C6 59.9(2)
Fe32 C33 C34 C35 59.7(2)
Fe32 C33 C37 C36 -59.8(2)
Fe32 C34 C35 C36 60.1(2)
Fe32 C37 C36 C35 -58.7(2)
Fe32 C36 C35 C34 -59.7(2)
Fe32 C5 C6 C2 60.0(2)
Fe32 C5 C6 C7 -124.9(5)
Fe32 C6 C7 C8 66.0(4)
O15 C16 C19 C20 2.7(5)
O15 C16 C19 C24 -177.1(3)
O15 C14 C13 N9 -161.2(3)
O15 C14 C13 C25 71.3(3)
O17 C16 C19 C20 -178.2(4)
O17 C16 C19 C24 2.0(5)
N9 C13 C25 C30 133.2(3)
N9 C13 C25 C26 -46.7(5)
N9 C1 C10 C11 30.3(3)
C3 C2 C6 Fe32 58.6(2)
C3 C2 C6 C5 -0.9(4)
C3 C2 C6 C7 -177.7(3)
C3 C2 C1 N9 -42.2(6)
C3 C2 C1 C8 -168.6(4)
C3 C2 C1 C10 71.3(5)
C3 C4 C5 Fe32 -60.0(2)
C3 C4 C5 C6 -0.1(4)
C2 C3 C4 Fe32 -60.0(2)
C2 C3 C4 C5 -0.4(4)
C2 C6 C7 C8 -14.2(4)
C2 C1 C10 C11 -92.9(3)
C4 C3 C2 Fe32 59.2(2)
C4 C3 C2 C6 0.8(4)
C4 C3 C2 C1 -165.0(4)
C4 C5 C6 Fe32 -59.4(2)
C4 C5 C6 C2 0.6(4)
C4 C5 C6 C7 175.8(4)
C16 O15 C14 C13 -151.9(3)
C16 C19 C20 C21 -179.0(3)
C16 C19 C24 C23 179.5(3)
C33 C34 C35 Fe32 -59.7(2)
C33 C34 C35 C36 0.4(4)
C33 C37 C36 Fe32 59.5(2)
C33 C37 C36 C35 0.7(4)
C22 C23 C24 C19 -1.0(5)
C22 C21 C20 C19 0.1(6)
C34 C33 C37 Fe32 59.4(2)
C34 C33 C37 C36 -0.5(4)
C37 C33 C34 Fe32 -59.7(2)
C37 C33 C34 C35 0.0(4)
C37 C36 C35 Fe32 58.9(2)
C37 C36 C35 C34 -0.7(4)
C23 C22 C21 C20 -1.5(6)
C5 C6 C7 C8 170.7(4)
C14 O15 C16 O17 -1.6(5)
C14 O15 C16 C19 177.5(3)
C14 C13 C25 C30 -99.0(4)
C14 C13 C25 C26 81.1(4)
C6 C2 C1 N9 152.0(3)
C6 C2 C1 C8 25.6(4)
C6 C2 C1 C10 -94.5(4)
C21 C22 C23 C24 2.0(6)
C20 C19 C24 C23 -0.4(5)
C8 C1 C10 C11 154.4(3)
C13 N9 C1 C2 -73.3(4)
C13 N9 C1 C8 45.4(4)
C13 N9 C1 C10 167.6(3)
C13 N9 C12 O18 -6.5(6)
C13 N9 C12 C11 173.9(3)
C13 C25 C30 C29 179.9(3)
C13 C25 C26 C27 -179.5(4)
C1 N9 C13 C14 136.7(3)
C1 N9 C13 C25 -96.3(4)
C1 N9 C12 O18 -177.4(3)
C1 N9 C12 C11 3.0(4)
C1 C2 C6 Fe32 -131.1(3)
C1 C2 C6 C5 169.5(3)
C1 C2 C6 C7 -7.3(4)
C1 C8 C7 C6 29.8(4)
C12 N9 C13 C14 -33.5(5)
C12 N9 C13 C25 93.5(4)
C12 N9 C1 C2 97.9(4)
C12 N9 C1 C8 -143.4(3)
C12 N9 C1 C10 -21.2(4)
C12 C11 C10 C1 -29.7(4)
C24 C19 C20 C21 0.8(5)
C7 C8 C1 N9 -160.5(3)
C7 C8 C1 C2 -33.9(3)
C7 C8 C1 C10 84.3(4)
C10 C11 C12 O18 -162.3(4)
C10 C11 C12 N9 17.2(4)
C25 C30 C29 C28 -0.5(6)
C25 C26 C27 C28 -0.5(7)
C30 C25 C26 C27 0.7(6)
C30 C29 C28 C27 0.7(6)
C29 C28 C27 C26 -0.2(7)
C26 C25 C30 C29 -0.2(6)
